data_2009948
loop_
_publ_author_name
'Casas, J.S.'
'Casti\~neiras, A.'
'Couce, M.D.'
'Sordo, J.'
'Varela, J.M.'

_publ_section_title
;
 Thiamin acetate, C~12~H~17~N~4~OS^+^.C~2~H~3~O~2~^{-^}
;
_journal_issue 8
_journal_name_full 'Acta Crystallographica Section C'
_journal_page_first 1265
_journal_page_last 1267
_journal_paper_doi 10.1107/S0108270193012466
_journal_volume 50
_journal_year 1994
_chemical_formula_sum 'C14 H20 N4 O3 S'
_chemical_formula_weight 324.40
_space_group_IT_number 14
_symmetry_cell_setting monoclinic
_symmetry_space_group_name_Hall '-P 2ybc'
_symmetry_space_group_name_H-M 'P 1 21/c 1'
_atom_type_scat_source 'IntTabIV Tables 2.2B and 2.3.1'
_cell_angle_alpha 90.
_cell_angle_beta 97.620
_cell_angle_gamma 90.
_cell_formula_units_Z 4
_cell_length_a 6.5620(10)
_cell_length_b 12.2960(10)
_cell_length_c 18.5700(10)
_cell_measurement_reflns_used 25
_cell_measurement_temperature 293
_cell_measurement_theta_max 12
_cell_measurement_theta_min 5
_cell_volume 1485.1(3)
_computing_data_collection 'CAD-4 Software  (Enraf-Nonius, 1989)'
_computing_data_reduction 'SDP-VAX, Version 3.0 (1986) (Frenz, 1978)'
_computing_molecular_graphics 'ORTEPII (Johnson, 1971)'
_computing_structure_refinement SDP-VAX
_computing_structure_solution 'SHELXS86 (Sheldrick, 1985)'
_diffrn_measurement_device 'Enraf-Nonius CAD-4'
_diffrn_measurement_method \w-2\q
_diffrn_radiation_type MoK\a
_diffrn_radiation_wavelength 0.70930
_diffrn_reflns_av_R_equivalents 0.026
_diffrn_reflns_limit_h_max 8
_diffrn_reflns_limit_h_min 0
_diffrn_reflns_limit_k_max 15
_diffrn_reflns_limit_k_min 0
_diffrn_reflns_limit_l_max 22
_diffrn_reflns_limit_l_min -22
_diffrn_reflns_number 3312
_diffrn_reflns_theta_max 26
_diffrn_standards_decay_% 0
_diffrn_standards_interval_time 60
_diffrn_standards_number 3
_exptl_absorpt_coefficient_mu 0.226
_exptl_absorpt_correction_T_max 0.99
_exptl_absorpt_correction_T_min 0.71
_exptl_absorpt_correction_type 'empirical (Walker & Stuart, 1983)'
_exptl_crystal_colour colourless
_exptl_crystal_density_diffrn 1.451
_exptl_crystal_description prism
_exptl_crystal_size_max 0.25
_exptl_crystal_size_mid 0.15
_exptl_crystal_size_min 0.15
_refine_diff_density_max 0.80
_refine_diff_density_min -0.87
_refine_ls_extinction_coef 5.17E-7
_refine_ls_extinction_method 'Zachariasen (1963)'
_refine_ls_goodness_of_fit_obs 1.59
_refine_ls_hydrogen_treatment noref
_refine_ls_number_parameters 200
_refine_ls_number_reflns 1821
_refine_ls_R_factor_obs 0.069
_refine_ls_shift/esd_max 0.001
_refine_ls_structure_factor_coef F
_refine_ls_weighting_details 'w = 1/[\s^2^(F)]'
_refine_ls_weighting_scheme calc
_refine_ls_wR_factor_obs 0.075
_reflns_number_observed 1821
_reflns_number_total 2772
_reflns_observed_criterion I>3\s(I)
_cod_data_source_file ha1060.cif
_cod_data_source_block ha1060_structure_1_of_1
_cod_depositor_comments
;
 Marking attached hydrogen comments.

 Antanas Vaitkus,
 2017-03-25

The following automatic conversions were performed:

'_refine_ls_weighting_scheme' value '1/[\s^2^(F)]' was changed to
'calc'. New tag '_refine_ls_weighting_details' was created. The value
of the new tag was set to 'w = 1/[\s^2^(F)]'.

Automatic conversion script
Id: cif_fix_values 3143 2015-03-26 13:38:13Z robertas 
;
_cod_original_cell_volume 1485.7(2)
_cod_original_sg_symbol_H-M 'P 21/c'
_cod_original_formula_sum 'C14 H20 N4 O3 S1'
_cod_database_code 2009948

loop_
_symmetry_equiv_pos_as_xyz
x,y,z
-x,-y,-z
x,1/2-y,1/2+z
-x,-1/2+y,-1/2-z

loop_
_atom_site_label
_atom_site_fract_x
_atom_site_fract_y
_atom_site_fract_z
_atom_site_attached_hydrogens
S1 .2259(2) .41850(10) .34221(8) 0
O22 .5677(7) .5197(4) .2734(3) 0
O23 .8234(8) .5396(5) .2190(3) 0
O5\g -.2460(7) .4157(4) .5205(2) 0
N1' .4308(7) .2410(4) .0510(2) 0
N3' .2030(7) .3900(4) .0206(2) 0
N3 .0638(6) .2948(4) .2451(2) 0
N4\a' -.0676(8) .4271(4) .0828(3) 0
C2 .2133(9) .3672(5) .2584(3) 0
C2' .3651(8) .3281(4) .0112(3) 0
C4 -.0460(8) .2768(5) .3030(3) 0
C4' .0951(8) .3641(4) .0742(3) 0
C5 .0260(9) .3391(5) .3615(3) 0
C5' .1492(8) .2721(4) .1189(3) 0
C6' .3197(8) .2159(4) .1044(3) 0
C20 .6662(7) .4916(7) .2259(3) 0
C21 .6130(7) .4144(4) .1858(2) 3
C2\a' .47710(10) .3573(6) -.0508(3) 0
C3,5' .0205(9) .2342(4) .1743(3) 0
C4\a -.2182(9) .1959(5) .2965(3) 0
C5\a -.0393(9) .3382(5) .4366(3) 0
C5\b -.2084(9) .4178(6) .4468(3) 0
H2 .2910 .3886 .2148 0
H6' .3750 .1406 .1323 0
H53 -.350(10) .362(6) .535(4) 0
H211' .390(10) .333(6) -.097(4) 0
H212' .6065 .3206 -.0464 0
H213 .4996 .4334 -.0520 0
H351 -.140(10) .236(6) .154(4) 0
H352 .0601 .1603 .1838 0
H411 -.310(10) .198(6) .326(4) 0
H411' -.160(10) .429(6) .126(4) 0
H412 -.1563 .1249 .3020 0
H412' -.1100 .4760 .0436 0
H413 -.2887 .2011 .2481 0
H511 -.0857 .2645 .4391 0
H512 .080(10) .355(6) .480(4) 0
H521 -.150(10) .497(6) .436(4) 0
H522 -.3336 .4015 .4157 0

loop_
_geom_angle_atom_site_label_1
_geom_angle_atom_site_label_2
_geom_angle_atom_site_label_3
_geom_angle
_geom_angle_publ_flag
C2 S1 C5 92.0(3) yes
C2' N1' C6' 115.2(5) yes
C2' N3' C4' 118.1(4) yes
C2 N3 C4 114.2(4) yes
C2 N3 C3,5' 123.1(5) yes
C4 N3 C3,5' 122.7(4) yes
S1 C2 N3 111.8(4) yes
N1' C2' N3' 125.8(5) yes
N1' C2' C2\a' 117.6(5) yes
N3' C2' C2\a' 116.5(5) yes
N3 C4 C5 111.5(5) yes
N3 C4 C4\a 120.5(5) yes
C5 C4 C4\a 128.1(5) yes
N3' C4' N4\a' 117.3(5) yes
N3' C4' C5' 120.7(5) yes
N4\a' C4' C5' 122.0(5) yes
S1 C5 C4 110.4(4) yes
S1 C5 C5\a 121.1(5) yes
C4 C5 C5\a 128.3(5) yes
C4' C5' C6' 115.7(5) yes
C4' C5' C3,5' 122.1(5) yes
C6' C5' C3,5' 122.1(5) yes
N1' C6' C5' 124.5(5) yes
O22 C20 O23 118.9(5) yes
O22 C20 C21 121.7(6) yes
O23 C20 C21 119.5(5) yes
N3 C3,5' C5' 113.0(4) yes
C5 C5\a C5\b 114.5(5) yes
O5\g C5\b C5\a 109.6(5) yes

loop_
_geom_bond_atom_site_label_1
_geom_bond_atom_site_label_2
_geom_bond_distance
_geom_bond_publ_flag
S1 C2 1.671(6) yes
S1 C5 1.710(7) yes
O22 C20 1.211(7) yes
O23 C20 1.209(7) yes
O5\g C5\b 1.422(8) yes
N1' C2' 1.340(7) yes
N1' C6' 1.342(7) yes
N3' C2' 1.339(8) yes
N3' C4' 1.335(8) yes
N3 C2 1.323(7) yes
N3 C4 1.389(8) yes
N3 C3,5' 1.505(7) yes
N4\a' C4' 1.346(7) yes
C2' C2\a' 1.489(9) yes
C4 C5 1.361(7) yes
C4 C4\a 1.498(8) yes
C4' C5' 1.420(8) yes
C5 C5\a 1.512(8) yes
C5' C6' 1.372(8) yes
C5' C3,5' 1.490(8) yes
C20 C21 1.228(7) yes
C5\a C5\b 1.510(9) yes
